data_1517664
loop_
_publ_author_name
'Jing, Yuanyuan'
'Daniliuc, Constantin G.'
'Studer, Armido'

_publ_contact_author
;
        Constantin G. Daniliuc
        Organisch-Chemisches Institut 
        Westf\"alische Wilhelm-Universit\"at M\"unster
        48149 M\"unster
        Germany
;
_publ_section_title
;
 Direct Conversion of Alcohols to \a-Chloro Aldehydes and \a-Chloro
 Ketones.
;
_journal_issue 18
_journal_name_full 'Organic letters'
_journal_page_first 4932
_journal_page_last 4935
_journal_paper_doi 10.1021/ol5024568
_journal_volume 16
_journal_year 2014
_chemical_absolute_configuration ad
_chemical_formula_sum 'C27 H45 Cl O'
_chemical_formula_weight 421.08
_space_group_crystal_system monoclinic
_space_group_IT_number 5
_space_group_name_Hall 'C 2y'
_space_group_name_H-M_alt 'C 1 2 1'
_symmetry_space_group_name_Hall 'C 2y'
_symmetry_space_group_name_H-M 'C 1 2 1'
_atom_sites_solution_hydrogens geom
_audit_creation_method 'APEX2 v2014.5-0'
_audit_update_record
;
2012-05-10 # Formatted by publCIF
;
_cell_angle_alpha 90
_cell_angle_beta 101.552(3)
_cell_angle_gamma 90
_cell_formula_units_Z 12
_cell_length_a 62.156(3)
_cell_length_b 6.5176(3)
_cell_length_c 18.9764(8)
_cell_measurement_reflns_used 107
_cell_measurement_temperature 100.(2)
_cell_measurement_theta_max 24.7026
_cell_measurement_theta_min 6.7834
_cell_volume 7531.8(6)
_computing_cell_refinement 'SAINT V8.34A (Bruker AXS Inc., 2013)'
_computing_data_collection 'APEX2 V5-0/14 (Bruker AXS Inc., 2014)'
_computing_data_reduction 'SAINT V8.34A (Bruker AXS Inc., 2013)'
_computing_molecular_graphics 'XP (Sheldrick, 2014)'
_computing_publication_material 'SHELXL-2014 (Sheldrick, 2014)'
_computing_structure_refinement 'SHELXL-2014 (Sheldrick, 2014)'
_computing_structure_solution 'SHELXT-2014 (Sheldrick, 2014)'
_diffrn_ambient_temperature 100.(2)
_diffrn_detector_area_resol_mean 10.4167
_diffrn_measured_fraction_theta_full 0.985
_diffrn_measured_fraction_theta_max 0.985
_diffrn_measurement_device_type 'D8 Venture Dual Source'
_diffrn_measurement_method 'phi / omega scans'
_diffrn_radiation_monochromator 'MX mirror'
_diffrn_radiation_type 'Cu K\a'
_diffrn_radiation_wavelength 1.54178
_diffrn_reflns_av_R_equivalents 0.1068
_diffrn_reflns_av_unetI/netI 0.1236
_diffrn_reflns_limit_h_max 68
_diffrn_reflns_limit_h_min -68
_diffrn_reflns_limit_k_max 7
_diffrn_reflns_limit_k_min -7
_diffrn_reflns_limit_l_max 17
_diffrn_reflns_limit_l_min -21
_diffrn_reflns_number 29176
_diffrn_reflns_theta_full 59.03
_diffrn_reflns_theta_max 59.03
_diffrn_reflns_theta_min 2.38
_diffrn_source 'Cu ImS'
_diffrn_source_type 'micro focus tube'
_exptl_absorpt_coefficient_mu 1.434
_exptl_absorpt_correction_T_max 0.94
_exptl_absorpt_correction_T_min 0.70
_exptl_absorpt_correction_type multi-scan
_exptl_absorpt_process_details 'SADABS V2014/2 (Bruker AXS Inc.)'
_exptl_crystal_colour colourless
_exptl_crystal_density_diffrn 1.114
_exptl_crystal_density_method 'not measured'
_exptl_crystal_description needle
_exptl_crystal_F_000 2784
_exptl_crystal_size_max 0.260
_exptl_crystal_size_mid 0.100
_exptl_crystal_size_min 0.040
_refine_diff_density_max 0.369
_refine_diff_density_min -0.396
_refine_ls_abs_structure_details
;
Flack x determined using 1604 quotients [(I+)-(I-)]/[(I+)+(I-)]
(Parsons, Flack and Wagner, Acta Cryst. B69 (2013) 249-259).
;
_refine_ls_abs_structure_Flack 0.062(16)
_refine_ls_extinction_coef 0.00008(4)
_refine_ls_extinction_method SHELXL
_refine_ls_goodness_of_fit_ref 1.001
_refine_ls_hydrogen_treatment constr
_refine_ls_matrix_type full
_refine_ls_number_constraints 0
_refine_ls_number_parameters 992
_refine_ls_number_reflns 10179
_refine_ls_number_restraints 491
_refine_ls_restrained_S_all 1.008
_refine_ls_R_factor_all 0.1530
_refine_ls_R_factor_gt 0.0753
_refine_ls_shift/su_max 0.031
_refine_ls_shift/su_mean 0.001
_refine_ls_structure_factor_coef Fsqd
_refine_ls_weighting_details 'w=1/[\s^2^(Fo^2^)+(0.1007P)^2^+5.0885P] where P=(Fo^2^+2Fc^2^)/3'
_refine_ls_weighting_scheme calc
_refine_ls_wR_factor_gt 0.1762
_refine_ls_wR_factor_ref 0.2199
_reflns_number_gt 5458
_reflns_number_total 10179
_reflns_threshold_expression 'I > 2\s(I)'
_cod_data_source_file ol5024568_si_002.cif
_cod_data_source_block global
_cod_depositor_comments 'Adding full bibliography for 1517664.cif.'
_cod_database_code 1517664

loop_
_space_group_symop_operation_xyz
'x, y, z'
'-x, y, -z'
'x+1/2, y+1/2, z'
'-x+1/2, y+1/2, -z'

loop_
_atom_site_type_symbol
_atom_site_label
_atom_site_fract_x
_atom_site_fract_y
_atom_site_fract_z
_atom_site_U_iso_or_equiv
_atom_site_adp_type
_atom_site_calc_flag
_atom_site_refinement_flags_adp
_atom_site_refinement_flags_occupancy
_atom_site_refinement_flags_posn
_atom_site_occupancy
_atom_site_disorder_assembly
_atom_site_disorder_group
Cl Cl1A 0.53626(6) 0.5705(7) 0.2406(2) 0.1361(16) Uani d . . . 1.0 . .
C C1A 0.5174(2) 0.478(2) 0.3545(9) 0.102(5) Uani d . . . 1.0 . .
C C2A 0.5129(2) 0.488(2) 0.2725(8) 0.095(4) Uani d . . . 1.0 . .
H H2A 0.5096 0.3448 0.2544 0.114 Uiso calc U . R 1.0 . .
C C3A 0.49288(18) 0.616(2) 0.2425(6) 0.088(4) Uani d . . . 1.0 . .
H H301 0.4899 0.6079 0.1893 0.105 Uiso calc U . R 1.0 . .
H H302 0.496 0.7613 0.2562 0.105 Uiso calc U . R 1.0 . .
C C4A 0.47226(18) 0.5457(17) 0.2699(5) 0.070(3) Uani d . . . 1.0 . .
C C5A 0.47782(18) 0.5616(19) 0.3542(5) 0.075(3) Uani d . . . 1.0 . .
H H5A 0.4814 0.7082 0.3669 0.09 Uiso calc U . R 1.0 . .
C C6A 0.4980(2) 0.433(2) 0.3865(6) 0.095(4) Uani d . . . 1.0 . .
H H601 0.5018 0.4594 0.4389 0.113 Uiso calc U . R 1.0 . .
H H602 0.4942 0.2861 0.3795 0.113 Uiso calc U . R 1.0 . .
C C7A 0.45836(19) 0.503(2) 0.3867(6) 0.093(4) Uani d . . . 1.0 . .
H H701 0.4624 0.5119 0.4397 0.111 Uiso calc U . R 1.0 . .
H H702 0.454 0.3597 0.3736 0.111 Uiso calc U . R 1.0 . .
C C8A 0.43910(18) 0.648(2) 0.3588(5) 0.088(4) Uani d . . . 1.0 . .
H H801 0.4431 0.7886 0.376 0.105 Uiso calc U . R 1.0 . .
H H802 0.4262 0.6048 0.3787 0.105 Uiso calc U . R 1.0 . .
C C9A 0.43277(16) 0.6491(18) 0.2764(5) 0.063(3) Uani d . . . 1.0 . .
H H9A 0.4274 0.509 0.26 0.076 Uiso calc U . R 1.0 . .
C C10A 0.45309(16) 0.6973(15) 0.2447(5) 0.058(3) Uani d . . . 1.0 . .
H H10A 0.4585 0.834 0.2647 0.07 Uiso calc U . R 1.0 . .
C C11A 0.46663(18) 0.3250(18) 0.2451(6) 0.081(3) Uani d . . . 1.0 . .
H H11A 0.4639 0.3189 0.1925 0.121 Uiso calc U . R 1.0 . .
H H11B 0.4534 0.2804 0.2618 0.121 Uiso calc U . R 1.0 . .
H H11C 0.4789 0.2345 0.2652 0.121 Uiso calc U . R 1.0 . .
C C12A 0.4468(2) 0.726(2) 0.1631(5) 0.083(4) Uani d . . . 1.0 . .
H H12A 0.4599 0.7766 0.1458 0.1 Uiso calc U . R 1.0 . .
H H12B 0.4429 0.591 0.1406 0.1 Uiso calc U . R 1.0 . .
C C13A 0.42776(19) 0.875(2) 0.1372(5) 0.079(4) Uani d . . . 1.0 . .
H H13A 0.4323 1.0159 0.1532 0.095 Uiso calc U . R 1.0 . .
H H13B 0.424 0.8747 0.084 0.095 Uiso calc U . R 1.0 . .
C C14A 0.40761(16) 0.8147(15) 0.1668(4) 0.053(3) Uani d . . . 1.0 . .
C C15A 0.41455(17) 0.8028(19) 0.2488(5) 0.068(3) Uani d . . . 1.0 . .
H H15A 0.4203 0.9413 0.2657 0.081 Uiso calc U . R 1.0 . .
C C16A 0.39285(18) 0.775(2) 0.2731(5) 0.090(4) Uani d . . . 1.0 . .
H H16A 0.394 0.8241 0.3231 0.109 Uiso calc U . R 1.0 . .
H H16B 0.3883 0.6295 0.2703 0.109 Uiso calc U . R 1.0 . .
C C17A 0.37640(19) 0.907(2) 0.2201(5) 0.083(4) Uani d . . . 1.0 . .
H H17A 0.3718 1.0289 0.2448 0.1 Uiso calc U . R 1.0 . .
H H17B 0.3632 0.8266 0.1992 0.1 Uiso calc U . R 1.0 . .
C C19A 0.39866(19) 0.6060(18) 0.1335(5) 0.082(3) Uani d . . . 1.0 . .
H H19A 0.4103 0.5021 0.144 0.122 Uiso calc U . R 1.0 . .
H H19B 0.394 0.621 0.0813 0.122 Uiso calc U . R 1.0 . .
H H19C 0.3861 0.5635 0.1542 0.122 Uiso calc U . R 1.0 . .
C C18A 0.38901(17) 0.9755(16) 0.1595(4) 0.060(3) Uani d . . D 1.0 . .
H H18A 0.396 1.1116 0.1738 0.072 Uiso calc U . R 1.0 A 1
C C20A 0.3740(3) 1.001(5) 0.0846(9) 0.059(6) Uani d U P D 0.63(2) B 1
H H20A 0.367 0.8661 0.0684 0.071 Uiso calc U P R 0.63(2) B 1
C C21A 0.3879(5) 1.074(6) 0.0305(12) 0.069(8) Uani d U P D 0.63(2) B 1
H H21A 0.3993 0.9723 0.0278 0.104 Uiso calc U P R 0.63(2) B 1
H H21B 0.3785 1.0908 -0.0171 0.104 Uiso calc U P R 0.63(2) B 1
H H21C 0.3948 1.2058 0.0465 0.104 Uiso calc U P R 0.63(2) B 1
C C22A 0.3561(4) 1.158(5) 0.0894(12) 0.068(6) Uani d U P D 0.63(2) B 1
H H22A 0.3628 1.2967 0.093 0.081 Uiso calc U P R 0.63(2) B 1
H H22B 0.3508 1.1336 0.1344 0.081 Uiso calc U P R 0.63(2) B 1
C C23A 0.3363(4) 1.160(5) 0.0269(14) 0.075(7) Uani d U P D 0.63(2) B 1
H H23A 0.3416 1.174 -0.0187 0.09 Uiso calc U P R 0.63(2) B 1
H H23B 0.3287 1.0256 0.0257 0.09 Uiso calc U P R 0.63(2) B 1
C C24A 0.3197(5) 1.330(5) 0.0308(18) 0.086(7) Uani d U P D 0.63(2) B 1
H H24A 0.3274 1.4632 0.0342 0.104 Uiso calc U P R 0.63(2) B 1
H H24B 0.3139 1.3115 0.0754 0.104 Uiso calc U P R 0.63(2) B 1
C C25A 0.3001(3) 1.336(3) -0.0339(13) 0.104(8) Uani d U P D 0.63(2) B 1
H H25A 0.3059 1.3532 -0.079 0.125 Uiso calc U P R 0.63(2) B 1
C C26A 0.2875(6) 1.538(5) -0.021(2) 0.189(17) Uani d U P D 0.63(2) B 1
H H26A 0.2747 1.5558 -0.0597 0.284 Uiso calc U P R 0.63(2) B 1
H H26B 0.2828 1.5283 0.0253 0.284 Uiso calc U P R 0.63(2) B 1
H H26C 0.2973 1.6565 -0.0198 0.284 Uiso calc U P R 0.63(2) B 1
C C27A 0.2860(4) 1.137(4) -0.0403(14) 0.142(11) Uani d U P D 0.63(2) B 1
H H27A 0.2738 1.1484 -0.0818 0.213 Uiso calc U P R 0.63(2) B 1
H H27B 0.2951 1.0188 -0.0465 0.213 Uiso calc U P R 0.63(2) B 1
H H27C 0.2801 1.1194 0.0036 0.213 Uiso calc U P R 0.63(2) B 1
C C20F 0.3709(5) 1.006(8) 0.0912(14) 0.050(9) Uani d U P D 0.37(2) B 2
H H20F 0.3635 0.8695 0.0815 0.06 Uiso calc U P R 0.37(2) B 2
C C21F 0.3807(7) 1.053(11) 0.0246(18) 0.063(13) Uani d U P D 0.37(2) B 2
H H21D 0.3923 0.9538 0.0213 0.094 Uiso calc U P R 0.37(2) B 2
H H21E 0.3691 1.0452 -0.0187 0.094 Uiso calc U P R 0.37(2) B 2
H H21F 0.387 1.1921 0.029 0.094 Uiso calc U P R 0.37(2) B 2
C C22F 0.3529(7) 1.159(11) 0.098(2) 0.085(12) Uani d U P D 0.37(2) B 2
H H22C 0.3591 1.2985 0.0997 0.102 Uiso calc U P R 0.37(2) B 2
H H22D 0.3482 1.1337 0.1439 0.102 Uiso calc U P R 0.37(2) B 2
C C23F 0.3325(7) 1.152(10) 0.037(3) 0.098(13) Uani d U P D 0.37(2) B 2
H H23C 0.3374 1.1499 -0.0092 0.117 Uiso calc U P R 0.37(2) B 2
H H23D 0.3247 1.0217 0.0412 0.117 Uiso calc U P R 0.37(2) B 2
C C24F 0.3162(8) 1.327(10) 0.035(4) 0.098(12) Uani d U P D 0.37(2) B 2
H H24C 0.3224 1.4522 0.0173 0.117 Uiso calc U P R 0.37(2) B 2
H H24D 0.3143 1.3557 0.0849 0.117 Uiso calc U P R 0.37(2) B 2
C C25F 0.2934(6) 1.287(7) -0.0121(17) 0.112(12) Uani d U P D 0.37(2) B 2
H H25F 0.2863 1.1703 0.0088 0.134 Uiso calc U P R 0.37(2) B 2
C C26F 0.2803(9) 1.490(9) -0.005(3) 0.16(2) Uani d U P D 0.37(2) B 2
H H26D 0.2654 1.4778 -0.034 0.247 Uiso calc U P R 0.37(2) B 2
H H26E 0.2795 1.5123 0.0453 0.247 Uiso calc U P R 0.37(2) B 2
H H26F 0.2878 1.6061 -0.0226 0.247 Uiso calc U P R 0.37(2) B 2
C C27F 0.2948(5) 1.233(6) -0.0916(16) 0.097(14) Uani d U P D 0.37(2) B 2
H H27D 0.28 1.2083 -0.1197 0.145 Uiso calc U P R 0.37(2) B 2
H H27E 0.3015 1.3476 -0.1127 0.145 Uiso calc U P R 0.37(2) B 2
H H27F 0.3038 1.1094 -0.0921 0.145 Uiso calc U P R 0.37(2) B 2
Cl Cl1B 0.52211(5) -0.0508(6) 0.4801(2) 0.1254(14) Uani d U . . 1.0 . .
O O1B 0.52159(17) 0.0226(14) 0.3290(6) 0.116(3) Uani d U . . 1.0 . .
O O1A 0.53587(15) 0.5049(13) 0.3915(6) 0.114(3) Uani d . . . 1.0 . .
C C1B 0.5405(2) 0.001(2) 0.3648(10) 0.099(5) Uani d . . . 1.0 . .
C C2B 0.5459(2) -0.051(2) 0.4431(9) 0.108(5) Uani d . . . 1.0 . .
H H2B 0.5517 -0.1947 0.4469 0.129 Uiso calc U . R 1.0 . .
C C3B 0.56347(17) 0.0809(19) 0.4841(7) 0.087(4) Uani d . . . 1.0 . .
H H311 0.5674 0.0297 0.5341 0.104 Uiso calc U . R 1.0 . .
H H312 0.5577 0.222 0.4858 0.104 Uiso calc U . R 1.0 . .
C C4B 0.58441(19) 0.0881(19) 0.4517(7) 0.082(3) Uani d . . . 1.0 . .
C C5B 0.57782(18) 0.1694(17) 0.3758(7) 0.082(4) Uani d . . . 1.0 . .
H H5B 0.5714 0.3088 0.3795 0.098 Uiso calc U . R 1.0 . .
C C6B 0.5596(2) 0.039(2) 0.3272(7) 0.110(4) Uani d U . . 1.0 . .
H H611 0.5543 0.1121 0.2813 0.132 Uiso calc U . R 1.0 . .
H H612 0.5659 -0.094 0.3161 0.132 Uiso calc U . R 1.0 . .
C C7B 0.59763(19) 0.198(2) 0.3393(7) 0.089(4) Uani d . . . 1.0 . .
H H711 0.6044 0.0629 0.3338 0.107 Uiso calc U . R 1.0 . .
H H712 0.5926 0.2571 0.2907 0.107 Uiso calc U . R 1.0 . .
C C8B 0.61456(19) 0.3389(19) 0.3834(6) 0.079(3) Uani d . . . 1.0 . .
H H811 0.6277 0.3435 0.3613 0.094 Uiso calc U . R 1.0 . .
H H812 0.6084 0.4794 0.3819 0.094 Uiso calc U . R 1.0 . .
C C9B 0.62136(18) 0.2734(18) 0.4600(6) 0.073(3) Uani d . . . 1.0 . .
H H9B 0.6293 0.1397 0.4604 0.088 Uiso calc U . R 1.0 . .
C C10B 0.60103(18) 0.2358(17) 0.4945(6) 0.072(3) Uani d . . . 1.0 . .
H H10B 0.5933 0.371 0.4927 0.087 Uiso calc U . R 1.0 . .
C C11B 0.5939(2) -0.1336(18) 0.4542(8) 0.105(5) Uani d U . . 1.0 . .
H H11D 0.6077 -0.1321 0.4367 0.158 Uiso calc U . R 1.0 . .
H H11E 0.5834 -0.224 0.4238 0.158 Uiso calc U . R 1.0 . .
H H11F 0.5967 -0.1841 0.5039 0.158 Uiso calc U . R 1.0 . .
C C12B 0.60768(19) 0.1809(19) 0.5745(6) 0.085(4) Uani d . . . 1.0 . .
H H12C 0.614 0.0409 0.5791 0.101 Uiso calc U . R 1.0 . .
H H12D 0.5944 0.1798 0.5958 0.101 Uiso calc U . R 1.0 . .
C C13B 0.62451(18) 0.3313(19) 0.6170(6) 0.077(3) Uani d . . . 1.0 . .
H H13C 0.6175 0.4671 0.6184 0.092 Uiso calc U . R 1.0 . .
H H13D 0.629 0.2817 0.6671 0.092 Uiso calc U . R 1.0 . .
C C14B 0.64488(17) 0.3549(16) 0.5842(6) 0.065(3) Uani d . . . 1.0 . .
C C15B 0.63682(16) 0.4221(16) 0.5048(5) 0.061(3) Uani d . . . 1.0 . .
H H15B 0.6283 0.5513 0.5065 0.074 Uiso calc U . R 1.0 . .
C C16B 0.65785(17) 0.4847(18) 0.4807(5) 0.073(3) Uani d . . . 1.0 . .
H H16C 0.6651 0.3641 0.464 0.088 Uiso calc U . R 1.0 . .
H H16D 0.6548 0.587 0.4414 0.088 Uiso calc U . R 1.0 . .
C C17B 0.67206(17) 0.5771(19) 0.5480(5) 0.077(3) Uani d . . . 1.0 . .
H H17C 0.6739 0.7264 0.5416 0.092 Uiso calc U . R 1.0 . .
H H17D 0.6868 0.5125 0.5577 0.092 Uiso calc U . R 1.0 . .
C C19B 0.65744(19) 0.1504(18) 0.5895(6) 0.086(4) Uani d . . . 1.0 . .
H H19D 0.6716 0.1713 0.5752 0.129 Uiso calc U . R 1.0 . .
H H19E 0.6488 0.0494 0.5576 0.129 Uiso calc U . R 1.0 . .
H H19F 0.66 0.1004 0.6392 0.129 Uiso calc U . R 1.0 . .
C C18B 0.66002(16) 0.5356(17) 0.6126(5) 0.065(3) Uani d . . D 1.0 . .
H H18B 0.6515 0.658 0.6234 0.079 Uiso calc U . R 1.0 C 1
C C20B 0.6781(4) 0.472(5) 0.6785(13) 0.063(9) Uani d U P D 0.397(13) D 1
H H20B 0.6871 0.3568 0.6646 0.076 Uiso calc U P R 0.397(13) D 1
C C21B 0.6673(6) 0.404(5) 0.7409(16) 0.046(9) Uani d U P D 0.397(13) D 1
H H21G 0.6586 0.2802 0.7269 0.069 Uiso calc U P R 0.397(13) D 1
H H21H 0.6787 0.3747 0.7834 0.069 Uiso calc U P R 0.397(13) D 1
H H21I 0.6578 0.514 0.7521 0.069 Uiso calc U P R 0.397(13) D 1
C C22B 0.6921(3) 0.662(4) 0.6937(13) 0.061(7) Uani d U P D 0.397(13) D 1
H H22E 0.6834 0.7714 0.7111 0.073 Uiso calc U P R 0.397(13) D 1
H H22F 0.696 0.7098 0.6483 0.073 Uiso calc U P R 0.397(13) D 1
C C23B 0.7129(3) 0.627(4) 0.7487(12) 0.071(8) Uani d U P D 0.397(13) D 1
H H23E 0.7216 0.5178 0.731 0.086 Uiso calc U P R 0.397(13) D 1
H H23F 0.7089 0.5767 0.7938 0.086 Uiso calc U P R 0.397(13) D 1
C C24B 0.7270(4) 0.816(3) 0.7653(12) 0.066(8) Uani d U P D 0.397(13) D 1
H H24E 0.74 0.7736 0.8016 0.079 Uiso calc U P R 0.397(13) D 1
H H24F 0.7325 0.8474 0.7209 0.079 Uiso calc U P R 0.397(13) D 1
C C25B 0.7199(6) 1.016(4) 0.791(2) 0.086(10) Uani d U P D 0.397(13) D 1
H H25B 0.7074 1.0577 0.7516 0.103 Uiso calc U P R 0.397(13) D 1
C C26B 0.7087(6) 0.953(6) 0.8507(18) 0.122(13) Uani d U P D 0.397(13) D 1
H H26G 0.7034 1.0756 0.8718 0.184 Uiso calc U P R 0.397(13) D 1
H H26H 0.6964 0.8628 0.8316 0.184 Uiso calc U P R 0.397(13) D 1
H H26I 0.7192 0.8805 0.8878 0.184 Uiso calc U P R 0.397(13) D 1
C C27B 0.7303(7) 1.216(5) 0.817(3) 0.135(17) Uani d U P D 0.397(13) D 1
H H27G 0.7191 1.3087 0.8284 0.202 Uiso calc U P R 0.397(13) D 1
H H27H 0.7417 1.1934 0.8597 0.202 Uiso calc U P R 0.397(13) D 1
H H27I 0.7368 1.2778 0.7788 0.202 Uiso calc U P R 0.397(13) D 1
C C20D 0.6767(3) 0.549(3) 0.6898(9) 0.068(6) Uani d U P D 0.603(13) D 2
H H20D 0.6894 0.4565 0.6881 0.081 Uiso calc U P R 0.603(13) D 2
C C21D 0.6656(5) 0.473(5) 0.7510(13) 0.085(10) Uani d U P D 0.603(13) D 2
H H21J 0.6597 0.3348 0.7396 0.127 Uiso calc U P R 0.603(13) D 2
H H21K 0.6765 0.4689 0.7962 0.127 Uiso calc U P R 0.603(13) D 2
H H21L 0.6537 0.5665 0.756 0.127 Uiso calc U P R 0.603(13) D 2
C C22D 0.6856(3) 0.760(3) 0.7094(9) 0.071(6) Uani d U P D 0.603(13) D 2
H H22G 0.674 0.8407 0.7256 0.085 Uiso calc U P R 0.603(13) D 2
H H22H 0.6885 0.826 0.6654 0.085 Uiso calc U P R 0.603(13) D 2
C C23D 0.7061(3) 0.772(3) 0.7670(11) 0.100(7) Uani d U P D 0.603(13) D 2
H H23G 0.7182 0.6978 0.7507 0.119 Uiso calc U P R 0.603(13) D 2
H H23H 0.7036 0.7039 0.8112 0.119 Uiso calc U P R 0.603(13) D 2
C C24D 0.7129(4) 0.993(3) 0.7835(13) 0.088(7) Uani d U P D 0.603(13) D 2
H H24G 0.7008 1.0608 0.8015 0.105 Uiso calc U P R 0.603(13) D 2
H H24H 0.7139 1.0598 0.7375 0.105 Uiso calc U P R 0.603(13) D 2
C C25D 0.7342(4) 1.038(4) 0.8373(12) 0.117(9) Uani d U P D 0.603(13) D 2
H H25D 0.7357 0.9445 0.8797 0.141 Uiso calc U P R 0.603(13) D 2
C C26D 0.7503(4) 0.980(5) 0.7927(13) 0.149(11) Uani d U P D 0.603(13) D 2
H H26J 0.7652 1.0015 0.8204 0.223 Uiso calc U P R 0.603(13) D 2
H H26K 0.7483 0.8356 0.7789 0.223 Uiso calc U P R 0.603(13) D 2
H H26L 0.748 1.0657 0.7493 0.223 Uiso calc U P R 0.603(13) D 2
C C27D 0.7406(6) 1.254(4) 0.8621(16) 0.164(13) Uani d U P D 0.603(13) D 2
H H27J 0.7306 1.3039 0.8922 0.246 Uiso calc U P R 0.603(13) D 2
H H27K 0.7557 1.2544 0.89 0.246 Uiso calc U P R 0.603(13) D 2
H H27L 0.7396 1.3438 0.8201 0.246 Uiso calc U P R 0.603(13) D 2
Cl Cl1C 0.77759(4) 0.6149(4) 0.41157(11) 0.0576(7) Uani d . . . 1.0 . .
O O1C 0.73988(11) 0.5980(10) 0.4797(4) 0.0593(17) Uani d . . . 1.0 . .
C C1C 0.75681(17) 0.6198(15) 0.5249(6) 0.053(2) Uani d . . . 1.0 . .
C C2C 0.77877(14) 0.6568(15) 0.5056(4) 0.048(2) Uani d . . . 1.0 . .
H H2C 0.7825 0.8047 0.5154 0.058 Uiso calc U . R 1.0 . .
C C3C 0.79757(14) 0.5290(14) 0.5513(4) 0.048(2) Uani d . . . 1.0 . .
H H321 0.7953 0.3821 0.5388 0.058 Uiso calc U . R 1.0 . .
H H322 0.8118 0.5718 0.5399 0.058 Uiso calc U . R 1.0 . .
C C4C 0.79842(13) 0.5573(12) 0.6320(4) 0.041(2) Uani d . . . 1.0 . .
C C5C 0.77635(13) 0.4888(16) 0.6476(4) 0.052(2) Uani d . . . 1.0 . .
H H5C 0.774 0.3444 0.63 0.063 Uiso calc U . R 1.0 . .
C C6C 0.75724(14) 0.6187(16) 0.6044(5) 0.057(2) Uani d . . . 1.0 . .
H H621 0.7431 0.5635 0.6128 0.068 Uiso calc U . R 1.0 . .
H H622 0.7586 0.7616 0.6224 0.068 Uiso calc U . R 1.0 . .
C C7C 0.77573(16) 0.4859(18) 0.7270(5) 0.069(3) Uani d . . . 1.0 . .
H H721 0.7611 0.4392 0.7337 0.083 Uiso calc U . R 1.0 . .
H H722 0.7782 0.6261 0.7471 0.083 Uiso calc U . R 1.0 . .
C C8C 0.79342(14) 0.3417(17) 0.7669(5) 0.061(3) Uani d . . . 1.0 . .
H H821 0.7934 0.3466 0.819 0.073 Uiso calc U . R 1.0 . .
H H822 0.79 0.1994 0.7501 0.073 Uiso calc U . R 1.0 . .
C C9C 0.81613(14) 0.3988(15) 0.7548(4) 0.051(2) Uani d . . . 1.0 . .
H H9C 0.8198 0.5389 0.7752 0.061 Uiso calc U . R 1.0 . .
C C10C 0.81640(13) 0.4056(14) 0.6737(4) 0.045(2) Uani d . . . 1.0 . .
H H10C 0.8122 0.2652 0.6545 0.054 Uiso calc U . R 1.0 . .
C C11C 0.80394(16) 0.7816(14) 0.6538(4) 0.051(2) Uani d . . . 1.0 . .
H H11G 0.8179 0.8194 0.641 0.076 Uiso calc U . R 1.0 . .
H H11H 0.8051 0.7967 0.7058 0.076 Uiso calc U . R 1.0 . .
H H11I 0.7923 0.8716 0.6284 0.076 Uiso calc U . R 1.0 . .
C C12C 0.83954(13) 0.4473(16) 0.6602(4) 0.049(2) Uani d . . . 1.0 . .
H H12E 0.8437 0.5902 0.6745 0.059 Uiso calc U . R 1.0 . .
H H12F 0.8393 0.4341 0.6081 0.059 Uiso calc U . R 1.0 . .
C C13C 0.85690(14) 0.3003(16) 0.7018(4) 0.052(3) Uani d . . . 1.0 . .
H H13E 0.8716 0.3393 0.6934 0.062 Uiso calc U . R 1.0 . .
H H13F 0.8537 0.1589 0.6836 0.062 Uiso calc U . R 1.0 . .
C C14C 0.85721(15) 0.3052(14) 0.7837(4) 0.049(2) Uani d . . . 1.0 . .
C C15C 0.83392(14) 0.2499(15) 0.7919(4) 0.048(2) Uani d . . . 1.0 . .
H H15C 0.8305 0.1148 0.7672 0.058 Uiso calc U . R 1.0 . .
C C16C 0.83627(17) 0.2078(18) 0.8713(5) 0.070(3) Uani d . . . 1.0 . .
H H16E 0.8244 0.1162 0.8806 0.084 Uiso calc U . R 1.0 . .
H H16F 0.836 0.3369 0.8986 0.084 Uiso calc U . R 1.0 . .
C C17C 0.85890(15) 0.1024(18) 0.8918(5) 0.063(3) Uani d . . . 1.0 . .
H H17E 0.8571 -0.0454 0.9011 0.076 Uiso calc U . R 1.0 . .
H H17F 0.8677 0.1656 0.9358 0.076 Uiso calc U . R 1.0 . .
C C18C 0.87065(14) 0.1311(15) 0.8274(4) 0.050(2) Uani d . . . 1.0 . .
H H18C 0.8681 0.0036 0.7976 0.06 Uiso calc U . R 1.0 . .
C C19C 0.86467(18) 0.5169(15) 0.8156(5) 0.070(3) Uani d . . . 1.0 . .
H H19G 0.8546 0.6226 0.7916 0.104 Uiso calc U . R 1.0 . .
H H19H 0.8795 0.5456 0.8082 0.104 Uiso calc U . R 1.0 . .
H H19I 0.8646 0.5171 0.8672 0.104 Uiso calc U . R 1.0 . .
C C21C 0.90744(15) 0.2118(18) 0.7914(5) 0.073(3) Uani d . . . 1.0 . .
H H21M 0.8999 0.3265 0.7636 0.11 Uiso calc U . R 1.0 . .
H H21N 0.9226 0.2515 0.8119 0.11 Uiso calc U . R 1.0 . .
H H21O 0.9074 0.0928 0.7599 0.11 Uiso calc U . R 1.0 . .
C C20C 0.89555(15) 0.1566(15) 0.8525(4) 0.054(3) Uani d . . D 1.0 . .
H H20C 0.8989 0.26 0.8921 0.064 Uiso calc U . R 1.0 E 1
C C22C 0.9044(4) -0.059(3) 0.8799(16) 0.059(7) Uani d U P D 0.561(19) F 1
H H22I 0.8947 -0.1141 0.9107 0.071 Uiso calc U P R 0.561(19) F 1
H H22J 0.9031 -0.1505 0.8377 0.071 Uiso calc U P R 0.561(19) F 1
C C23C 0.9282(4) -0.072(4) 0.9225(14) 0.075(7) Uani d U P D 0.561(19) F 1
H H23I 0.938 0.0023 0.896 0.09 Uiso calc U P R 0.561(19) F 1
H H23J 0.9292 -0.004 0.9697 0.09 Uiso calc U P R 0.561(19) F 1
C C24C 0.9362(3) -0.294(4) 0.9348(12) 0.084(7) Uani d U P D 0.561(19) F 1
H H24I 0.928 -0.3577 0.9687 0.101 Uiso calc U P R 0.561(19) F 1
H H24J 0.9319 -0.3675 0.8885 0.101 Uiso calc U P R 0.561(19) F 1
C C25C 0.9593(4) -0.331(4) 0.9619(12) 0.101(9) Uani d U P D 0.561(19) F 1
H H25C 0.9682 -0.2787 0.9272 0.122 Uiso calc U P R 0.561(19) F 1
C C26C 0.9652(7) -0.220(6) 1.0321(19) 0.187(15) Uani d U P D 0.561(19) F 1
H H26M 0.9809 -0.2416 1.0524 0.281 Uiso calc U P R 0.561(19) F 1
H H26N 0.9624 -0.0734 1.0245 0.281 Uiso calc U P R 0.561(19) F 1
H H26O 0.9564 -0.2739 1.0654 0.281 Uiso calc U P R 0.561(19) F 1
C C27C 0.9642(5) -0.550(5) 0.9789(19) 0.157(13) Uani d U P D 0.561(19) F 1
H H27M 0.98 -0.5674 0.9969 0.235 Uiso calc U P R 0.561(19) F 1
H H27N 0.9562 -0.5959 1.0156 0.235 Uiso calc U P R 0.561(19) F 1
H H27O 0.9596 -0.633 0.9352 0.235 Uiso calc U P R 0.561(19) F 1
C C22E 0.9067(4) -0.022(4) 0.8981(18) 0.056(9) Uani d U P D 0.439(19) F 2
H H22K 0.9066 -0.1427 0.8662 0.067 Uiso calc U P R 0.439(19) F 2
H H22L 0.8977 -0.0583 0.9337 0.067 Uiso calc U P R 0.439(19) F 2
C C23E 0.9303(4) 0.012(4) 0.9386(14) 0.055(7) Uani d U P D 0.439(19) F 2
H H23K 0.9392 0.0679 0.9051 0.066 Uiso calc U P R 0.439(19) F 2
H H23L 0.9304 0.1132 0.9774 0.066 Uiso calc U P R 0.439(19) F 2
C C24E 0.9404(3) -0.186(4) 0.9705(13) 0.054(7) Uani d U P D 0.439(19) F 2
H H24K 0.9299 -0.2487 0.9969 0.065 Uiso calc U P R 0.439(19) F 2
H H24L 0.9412 -0.2787 0.9297 0.065 Uiso calc U P R 0.439(19) F 2
C C25E 0.9622(6) -0.192(6) 1.019(2) 0.21(2) Uani d U P D 0.439(19) F 2
H H25E 0.9606 -0.1277 1.0657 0.247 Uiso calc U P R 0.439(19) F 2
C C26E 0.9706(6) -0.405(7) 1.035(2) 0.131(14) Uani d U P D 0.439(19) F 2
H H26P 0.985 -0.3997 1.0671 0.197 Uiso calc U P R 0.439(19) F 2
H H26Q 0.9603 -0.4821 1.0577 0.197 Uiso calc U P R 0.439(19) F 2
H H26R 0.9719 -0.4725 0.9898 0.197 Uiso calc U P R 0.439(19) F 2
C C27E 0.9778(6) -0.066(6) 0.988(2) 0.158(17) Uani d U P D 0.439(19) F 2
H H27P 0.9923 -0.069 1.0199 0.237 Uiso calc U P R 0.439(19) F 2
H H27Q 0.9789 -0.1209 0.9407 0.237 Uiso calc U P R 0.439(19) F 2
H H27R 0.9725 0.0762 0.9824 0.237 Uiso calc U P R 0.439(19) F 2

loop_
_atom_site_aniso_label
_atom_site_aniso_U_11
_atom_site_aniso_U_22
_atom_site_aniso_U_33
_atom_site_aniso_U_12
_atom_site_aniso_U_13
_atom_site_aniso_U_23
Cl1A 0.085(2) 0.126(4) 0.219(4) -0.015(2) 0.082(2) -0.026(3)
C1A 0.062(9) 0.072(10) 0.164(14) -0.010(8) 0.005(9) -0.049(9)
C2A 0.069(8) 0.088(10) 0.137(11) -0.016(8) 0.041(8) -0.034(9)
C3A 0.082(9) 0.073(8) 0.117(9) -0.022(8) 0.040(7) -0.027(8)
C4A 0.072(7) 0.061(8) 0.088(7) -0.029(6) 0.039(6) -0.038(6)
C5A 0.070(8) 0.072(9) 0.085(7) -0.008(7) 0.016(6) -0.031(6)
C6A 0.078(9) 0.102(11) 0.103(9) 0.003(8) 0.019(7) -0.038(8)
C7A 0.076(8) 0.130(12) 0.071(7) 0.006(9) 0.010(6) -0.019(8)
C8A 0.078(8) 0.126(12) 0.065(7) 0.011(8) 0.031(5) -0.003(7)
C9A 0.071(7) 0.071(8) 0.056(6) -0.024(7) 0.031(5) -0.011(6)
C10A 0.068(7) 0.048(7) 0.066(6) -0.026(6) 0.030(5) -0.025(5)
C11A 0.077(8) 0.071(8) 0.104(8) -0.028(7) 0.043(6) -0.031(7)
C12A 0.097(10) 0.088(10) 0.077(8) -0.027(8) 0.049(7) -0.017(7)
C13A 0.091(9) 0.095(10) 0.060(6) -0.037(8) 0.038(6) -0.017(6)
C14A 0.074(7) 0.050(6) 0.042(5) -0.036(6) 0.026(5) -0.017(5)
C15A 0.078(8) 0.082(8) 0.052(6) -0.012(7) 0.034(5) -0.012(6)
C16A 0.086(9) 0.135(12) 0.061(7) -0.001(8) 0.040(6) 0.011(7)
C17A 0.100(9) 0.089(10) 0.071(7) 0.005(8) 0.040(6) 0.019(7)
C19A 0.097(8) 0.061(8) 0.087(7) -0.033(7) 0.020(6) -0.014(7)
C18A 0.084(7) 0.051(7) 0.053(6) -0.028(6) 0.031(5) -0.017(5)
C20A 0.066(10) 0.062(10) 0.057(10) -0.011(8) 0.027(8) -0.016(8)
C21A 0.081(19) 0.070(14) 0.066(12) -0.028(15) 0.039(12) 0.007(11)
C22A 0.084(10) 0.072(10) 0.058(9) -0.019(9) 0.040(8) -0.013(8)
C23A 0.080(10) 0.077(11) 0.070(10) -0.008(9) 0.023(8) -0.001(8)
C24A 0.092(11) 0.095(11) 0.081(10) 0.001(10) 0.037(9) -0.010(9)
C25A 0.104(12) 0.102(12) 0.103(12) 0.005(10) 0.010(10) 0.018(10)
C26A 0.18(2) 0.18(3) 0.21(2) 0.02(2) 0.051(19) 0.00(2)
C27A 0.145(19) 0.15(2) 0.118(17) -0.039(17) 0.003(14) -0.012(16)
C20F 0.052(12) 0.054(13) 0.049(12) -0.020(10) 0.025(10) 0.000(10)
C21F 0.04(2) 0.08(2) 0.058(18) -0.031(18) -0.004(13) 0.001(15)
C22F 0.096(15) 0.083(15) 0.079(15) -0.007(12) 0.025(11) -0.003(11)
C23F 0.101(16) 0.100(16) 0.093(16) -0.001(12) 0.020(11) 0.003(12)
C24F 0.102(16) 0.101(15) 0.093(15) 0.002(12) 0.024(12) -0.009(11)
C25F 0.109(16) 0.115(16) 0.115(16) 0.005(12) 0.031(11) 0.004(12)
C26F 0.17(3) 0.17(3) 0.16(3) 0.01(2) 0.02(2) 0.01(2)
C27F 0.10(2) 0.10(2) 0.10(2) -0.006(17) 0.040(16) -0.043(17)
Cl1B 0.074(2) 0.088(3) 0.227(4) -0.001(2) 0.059(2) -0.009(3)
O1B 0.094(7) 0.067(6) 0.191(9) -0.006(6) 0.036(6) -0.051(6)
O1A 0.082(7) 0.062(6) 0.193(9) 0.011(5) 0.017(6) -0.042(6)
C1B 0.071(10) 0.057(9) 0.173(14) -0.005(8) 0.032(10) -0.046(9)
C2B 0.087(10) 0.073(10) 0.177(14) -0.001(9) 0.060(10) 0.004(10)
C3B 0.063(7) 0.052(8) 0.152(10) -0.007(7) 0.038(7) -0.011(8)
C4B 0.070(8) 0.052(8) 0.131(10) 0.013(7) 0.041(7) -0.005(8)
C5B 0.074(8) 0.051(8) 0.128(10) 0.010(6) 0.038(7) -0.029(7)
C6B 0.104(9) 0.085(9) 0.145(9) -0.004(7) 0.037(7) -0.045(7)
C7B 0.078(8) 0.084(10) 0.112(9) 0.016(7) 0.039(7) -0.024(8)
C8B 0.075(8) 0.067(8) 0.103(9) 0.011(7) 0.041(7) -0.012(7)
C9B 0.081(8) 0.046(7) 0.101(9) 0.011(6) 0.039(7) -0.007(6)
C10B 0.064(7) 0.046(7) 0.114(9) 0.019(6) 0.034(7) -0.001(7)
C11B 0.090(9) 0.049(8) 0.190(13) 0.013(7) 0.057(9) -0.013(8)
C12B 0.074(8) 0.070(9) 0.117(10) -0.005(7) 0.037(7) 0.009(7)
C13B 0.078(8) 0.073(8) 0.088(7) 0.031(7) 0.036(6) 0.030(7)
C14B 0.065(7) 0.044(7) 0.094(8) 0.021(6) 0.035(6) 0.032(6)
C15B 0.061(7) 0.050(7) 0.079(7) 0.023(6) 0.030(5) 0.011(6)
C16B 0.076(8) 0.074(8) 0.078(7) 0.016(7) 0.036(6) 0.026(7)
C17B 0.075(7) 0.078(9) 0.087(7) 0.014(7) 0.038(6) 0.046(7)
C19B 0.088(8) 0.066(9) 0.116(9) 0.026(7) 0.048(7) 0.041(7)
C18B 0.061(7) 0.065(8) 0.076(7) 0.021(6) 0.027(5) 0.028(6)
C20B 0.062(12) 0.059(14) 0.073(12) 0.007(11) 0.022(9) 0.009(10)
C21B 0.033(14) 0.051(18) 0.057(15) 0.020(13) 0.015(11) 0.000(12)
C22B 0.052(11) 0.071(13) 0.061(11) 0.001(10) 0.017(9) 0.001(10)
C23B 0.073(13) 0.069(13) 0.071(12) 0.013(11) 0.011(10) -0.002(11)
C24B 0.065(13) 0.076(13) 0.058(11) -0.002(11) 0.013(9) 0.018(10)
C25B 0.090(15) 0.077(14) 0.088(13) -0.007(11) 0.010(12) -0.003(11)
C26B 0.13(2) 0.10(2) 0.14(2) -0.011(19) 0.044(18) -0.033(19)
C27B 0.09(2) 0.13(3) 0.16(3) -0.04(2) -0.019(19) 0.02(2)
C20D 0.064(10) 0.062(11) 0.082(10) 0.023(9) 0.024(8) 0.026(9)
C21D 0.083(15) 0.10(2) 0.079(14) 0.025(15) 0.033(11) 0.034(14)
C22D 0.067(10) 0.076(11) 0.066(9) 0.011(9) 0.006(8) 0.000(8)
C23D 0.105(13) 0.097(13) 0.101(11) 0.010(10) 0.033(10) -0.009(10)
C24D 0.104(13) 0.074(11) 0.087(11) 0.000(9) 0.022(10) -0.009(9)
C25D 0.128(14) 0.112(14) 0.120(13) -0.010(11) 0.045(11) -0.008(11)
C26D 0.138(19) 0.17(2) 0.163(19) -0.011(17) 0.096(15) -0.018(17)
C27D 0.22(3) 0.15(2) 0.14(2) -0.04(2) 0.094(19) 0.000(17)
Cl1C 0.0518(14) 0.0625(16) 0.0591(13) -0.0009(13) 0.0123(10) -0.0067(13)
O1C 0.045(4) 0.042(4) 0.089(4) 0.002(4) 0.011(3) 0.006(4)
C1C 0.053(6) 0.025(5) 0.088(7) 0.003(5) 0.030(6) -0.002(5)
C2C 0.055(6) 0.049(6) 0.044(5) 0.007(5) 0.020(4) -0.002(4)
C3C 0.046(6) 0.045(6) 0.058(5) -0.004(5) 0.019(4) -0.008(4)
C4C 0.039(5) 0.030(5) 0.057(5) -0.004(4) 0.019(4) -0.005(4)
C5C 0.036(5) 0.055(7) 0.071(6) 0.005(5) 0.026(4) 0.005(5)
C6C 0.049(6) 0.046(6) 0.082(6) 0.012(5) 0.029(5) 0.005(6)
C7C 0.061(7) 0.075(8) 0.081(7) 0.009(6) 0.039(5) 0.005(6)
C8C 0.050(6) 0.073(8) 0.068(6) 0.015(6) 0.035(5) 0.011(6)
C9C 0.057(6) 0.052(7) 0.051(5) -0.003(5) 0.029(4) -0.001(5)
C10C 0.042(5) 0.042(6) 0.055(5) -0.004(5) 0.022(4) -0.001(4)
C11C 0.069(7) 0.036(6) 0.052(5) -0.006(5) 0.021(5) -0.012(4)
C12C 0.047(6) 0.059(6) 0.046(5) -0.008(5) 0.018(4) 0.002(5)
C13C 0.038(5) 0.070(7) 0.050(5) -0.007(5) 0.017(4) -0.004(5)
C14C 0.060(6) 0.041(6) 0.050(5) -0.008(5) 0.019(4) -0.002(5)
C15C 0.050(6) 0.048(6) 0.053(5) -0.002(5) 0.025(4) -0.011(5)
C16C 0.072(8) 0.087(9) 0.059(6) 0.004(6) 0.035(5) 0.016(6)
C17C 0.062(7) 0.067(7) 0.068(6) -0.006(6) 0.030(5) 0.003(6)
C18C 0.055(6) 0.047(6) 0.051(5) -0.007(5) 0.020(4) -0.002(5)
C19C 0.095(8) 0.041(6) 0.066(6) -0.011(6) 0.000(5) 0.002(5)
C21C 0.046(6) 0.109(10) 0.065(6) -0.009(6) 0.011(5) 0.026(6)
C20C 0.060(6) 0.051(7) 0.053(5) -0.011(5) 0.021(4) 0.000(5)
C22C 0.057(10) 0.065(11) 0.055(12) -0.006(9) 0.011(8) 0.004(9)
C23C 0.076(11) 0.073(13) 0.076(11) -0.004(10) 0.014(9) -0.001(10)
C24C 0.082(12) 0.100(13) 0.071(11) -0.017(10) 0.018(9) 0.003(10)
C25C 0.113(14) 0.099(14) 0.099(13) 0.003(11) 0.039(10) -0.003(10)
C26C 0.20(2) 0.19(2) 0.19(2) 0.00(2) 0.095(19) -0.06(2)
C27C 0.15(2) 0.14(2) 0.17(2) -0.014(19) 0.003(17) 0.03(2)
C22E 0.059(12) 0.066(13) 0.048(13) 0.005(10) 0.024(9) -0.003(10)
C23E 0.054(11) 0.061(12) 0.050(10) 0.004(10) 0.011(8) -0.011(10)
C24E 0.041(11) 0.057(12) 0.062(11) 0.008(10) 0.005(9) 0.010(10)
C25E 0.21(2) 0.21(2) 0.20(2) 0.000(14) 0.051(14) -0.008(14)
C26E 0.12(2) 0.15(3) 0.14(2) 0.04(2) 0.064(18) 0.06(2)
C27E 0.14(2) 0.11(2) 0.20(3) 0.03(2) -0.03(2) 0.03(2)

loop_
_atom_type_symbol
_atom_type_description
_atom_type_scat_dispersion_real
_atom_type_scat_dispersion_imag
_atom_type_scat_source
C C 0.0181 0.0091 'International Tables Vol C Tables 4.2.6.8 and 6.1.1.4'
H H 0.0000 0.0000 'International Tables Vol C Tables 4.2.6.8 and 6.1.1.4'
O O 0.0492 0.0322 'International Tables Vol C Tables 4.2.6.8 and 6.1.1.4'
Cl Cl 0.3639 0.7018 'International Tables Vol C Tables 4.2.6.8 and 6.1.1.4'

loop_
_geom_angle_atom_site_label_1
_geom_angle_atom_site_label_2
_geom_angle_atom_site_label_3
_geom_angle
O1A C1A C6A 122.3(15)
O1A C1A C2A 122.5(14)
C6A C1A C2A 115.2(11)
C3A C2A C1A 112.2(10)
C3A C2A Cl1A 112.0(10)
C1A C2A Cl1A 111.5(9)
C3A C2A H2A 107.0
C1A C2A H2A 107.0
Cl1A C2A H2A 107.0
C2A C3A C4A 112.6(11)
C2A C3A H301 109.1
C4A C3A H301 109.1
C2A C3A H302 109.1
C4A C3A H302 109.1
H301 C3A H302 107.8
C11A C4A C3A 109.2(9)
C11A C4A C10A 112.9(9)
C3A C4A C10A 110.2(9)
C11A C4A C5A 111.4(9)
C3A C4A C5A 107.2(8)
C10A C4A C5A 105.8(8)
C7A C5A C6A 110.9(10)
C7A C5A C4A 111.5(8)
C6A C5A C4A 111.6(9)
C7A C5A H5A 107.5
C6A C5A H5A 107.5
C4A C5A H5A 107.5
C1A C6A C5A 113.4(12)
C1A C6A H601 108.9
C5A C6A H601 108.9
C1A C6A H602 108.9
C5A C6A H602 108.9
H601 C6A H602 107.7
C5A C7A C8A 109.7(10)
C5A C7A H701 109.7
C8A C7A H701 109.7
C5A C7A H702 109.7
C8A C7A H702 109.7
H701 C7A H702 108.2
C7A C8A C9A 112.2(9)
C7A C8A H801 109.2
C9A C8A H801 109.2
C7A C8A H802 109.2
C9A C8A H802 109.2
H801 C8A H802 107.9
C15A C9A C8A 112.1(8)
C15A C9A C10A 110.1(8)
C8A C9A C10A 109.7(8)
C15A C9A H9A 108.3
C8A C9A H9A 108.3
C10A C9A H9A 108.3
C12A C10A C9A 111.0(8)
C12A C10A C4A 114.6(8)
C9A C10A C4A 113.0(8)
C12A C10A H10A 105.8
C9A C10A H10A 105.8
C4A C10A H10A 105.8
C4A C11A H11A 109.5
C4A C11A H11B 109.5
H11A C11A H11B 109.5
C4A C11A H11C 109.5
H11A C11A H11C 109.5
H11B C11A H11C 109.5
C13A C12A C10A 115.3(9)
C13A C12A H12A 108.5
C10A C12A H12A 108.5
C13A C12A H12B 108.5
C10A C12A H12B 108.5
H12A C12A H12B 107.5
C14A C13A C12A 111.0(9)
C14A C13A H13A 109.4
C12A C13A H13A 109.4
C14A C13A H13B 109.4
C12A C13A H13B 109.4
H13A C13A H13B 108.0
C13A C14A C15A 107.6(8)
C13A C14A C18A 116.6(9)
C15A C14A C18A 100.3(7)
C13A C14A C19A 109.3(8)
C15A C14A C19A 111.9(8)
C18A C14A C19A 110.9(8)
C16A C15A C9A 117.5(9)
C16A C15A C14A 103.2(8)
C9A C15A C14A 114.9(8)
C16A C15A H15A 106.9
C9A C15A H15A 106.9
C14A C15A H15A 106.9
C15A C16A C17A 104.4(9)
C15A C16A H16A 110.9
C17A C16A H16A 110.9
C15A C16A H16B 110.9
C17A C16A H16B 110.9
H16A C16A H16B 108.9
C16A C17A C18A 105.7(9)
C16A C17A H17A 110.6
C18A C17A H17A 110.6
C16A C17A H17B 110.6
C18A C17A H17B 110.6
H17A C17A H17B 108.7
C14A C19A H19A 109.5
C14A C19A H19B 109.5
H19A C19A H19B 109.5
C14A C19A H19C 109.5
H19A C19A H19C 109.5
H19B C19A H19C 109.5
C20A C18A C14A 117.2(11)
C20F C18A C14A 124.4(18)
C20A C18A C17A 113.7(12)
C20F C18A C17A 105.2(16)
C14A C18A C17A 102.5(8)
C20A C18A H18A 107.6
C14A C18A H18A 107.6
C17A C18A H18A 107.6
C22A C20A C18A 109.3(15)
C22A C20A C21A 110.0(18)
C18A C20A C21A 109.1(17)
C22A C20A H20A 109.5
C18A C20A H20A 109.5
C21A C20A H20A 109.5
C20A C21A H21A 109.5
C20A C21A H21B 109.5
H21A C21A H21B 109.5
C20A C21A H21C 109.5
H21A C21A H21C 109.5
H21B C21A H21C 109.5
C20A C22A C23A 116.1(15)
C20A C22A H22A 108.3
C23A C22A H22A 108.3
C20A C22A H22B 108.3
C23A C22A H22B 108.3
H22A C22A H22B 107.4
C24A C23A C22A 114.5(16)
C24A C23A H23A 108.6
C22A C23A H23A 108.6
C24A C23A H23B 108.7
C22A C23A H23B 108.6
H23A C23A H23B 107.6
C23A C24A C25A 114.5(17)
C23A C24A H24A 108.6
C25A C24A H24A 108.6
C23A C24A H24B 108.6
C25A C24A H24B 108.6
H24A C24A H24B 107.6
C24A C25A C27A 112.(2)
C24A C25A C26A 103.6(19)
C27A C25A C26A 115.(2)
C24A C25A H25A 108.7
C27A C25A H25A 108.7
C26A C25A H25A 108.7
C25A C26A H26A 109.5
C25A C26A H26B 109.5
H26A C26A H26B 109.5
C25A C26A H26C 109.5
H26A C26A H26C 109.5
H26B C26A H26C 109.5
C25A C27A H27A 109.5
C25A C27A H27B 109.5
H27A C27A H27B 109.5
C25A C27A H27C 109.5
H27A C27A H27C 109.5
H27B C27A H27C 109.5
C22F C20F C18A 116.(2)
C22F C20F C21F 111.(3)
C18A C20F C21F 112.(2)
C22F C20F H20F 105.9
C18A C20F H20F 105.9
C21F C20F H20F 105.9
C20F C21F H21D 109.5
C20F C21F H21E 109.5
H21D C21F H21E 109.5
C20F C21F H21F 109.5
H21D C21F H21F 109.5
H21E C21F H21F 109.5
C20F C22F C23F 116.(3)
C20F C22F H22C 108.3
C23F C22F H22C 108.4
C20F C22F H22D 108.3
C23F C22F H22D 108.3
H22C C22F H22D 107.4
C24F C23F C22F 117.(3)
C24F C23F H23C 108.2
C22F C23F H23C 108.1
C24F C23F H23D 108.1
C22F C23F H23D 108.2
H23C C23F H23D 107.3
C23F C24F C25F 115.(3)
C23F C24F H24C 108.6
C25F C24F H24C 108.6
C23F C24F H24D 108.6
C25F C24F H24D 108.6
H24C C24F H24D 107.6
C24F C25F C27F 112.(3)
C24F C25F C26F 104.(3)
C27F C25F C26F 113.(3)
C24F C25F H25F 109.1
C27F C25F H25F 109.1
C26F C25F H25F 109.1
C25F C26F H26D 109.5
C25F C26F H26E 109.5
H26D C26F H26E 109.5
C25F C26F H26F 109.5
H26D C26F H26F 109.5
H26E C26F H26F 109.5
C25F C27F H27D 109.5
C25F C27F H27E 109.5
H27D C27F H27E 109.5
C25F C27F H27F 109.5
H27D C27F H27F 109.5
H27E C27F H27F 109.5
O1B C1B C2B 124.7(14)
O1B C1B C6B 117.9(16)
C2B C1B C6B 117.3(12)
C3B C2B C1B 112.6(12)
C3B C2B Cl1B 112.3(10)
C1B C2B Cl1B 110.8(10)
C3B C2B H2B 106.9
C1B C2B H2B 106.9
Cl1B C2B H2B 106.9
C2B C3B C4B 113.5(10)
C2B C3B H311 108.9
C4B C3B H311 108.9
C2B C3B H312 108.9
C4B C3B H312 108.9
H311 C3B H312 107.7
C5B C4B C10B 108.2(10)
C5B C4B C3B 107.5(9)
C10B C4B C3B 110.0(10)
C5B C4B C11B 112.5(11)
C10B C4B C11B 110.9(10)
C3B C4B C11B 107.7(10)
C4B C5B C7B 112.5(9)
C4B C5B C6B 113.5(11)
C7B C5B C6B 110.5(10)
C4B C5B H5B 106.6
C7B C5B H5B 106.6
C6B C5B H5B 106.6
C1B C6B C5B 110.6(11)
C1B C6B H611 109.5
C5B C6B H611 109.5
C1B C6B H612 109.5
C5B C6B H612 109.5
H611 C6B H612 108.1
C8B C7B C5B 110.7(9)
C8B C7B H711 109.5
C5B C7B H711 109.5
C8B C7B H712 109.5
C5B C7B H712 109.5
H711 C7B H712 108.1
C9B C8B C7B 113.2(10)
C9B C8B H811 108.9
C7B C8B H811 108.9
C9B C8B H812 108.9
C7B C8B H812 108.9
H811 C8B H812 107.7
C8B C9B C15B 113.1(10)
C8B C9B C10B 111.1(9)
C15B C9B C10B 110.1(9)
C8B C9B H9B 107.4
C15B C9B H9B 107.4
C10B C9B H9B 107.4
C4B C10B C12B 113.6(10)
C4B C10B C9B 113.4(9)
C12B C10B C9B 111.9(9)
C4B C10B H10B 105.7
C12B C10B H10B 105.7
C9B C10B H10B 105.7
C4B C11B H11D 109.5
C4B C11B H11E 109.5
H11D C11B H11E 109.5
C4B C11B H11F 109.5
H11D C11B H11F 109.5
H11E C11B H11F 109.5
C10B C12B C13B 113.0(9)
C10B C12B H12C 109.0
C13B C12B H12C 109.0
C10B C12B H12D 109.0
C13B C12B H12D 109.0
H12C C12B H12D 107.8
C14B C13B C12B 112.5(10)
C14B C13B H13C 109.1
C12B C13B H13C 109.1
C14B C13B H13D 109.1
C12B C13B H13D 109.1
H13C C13B H13D 107.8
C13B C14B C18B 115.7(9)
C13B C14B C19B 109.7(8)
C18B C14B C19B 112.0(9)
C13B C14B C15B 106.9(8)
C18B C14B C15B 100.4(7)
C19B C14B C15B 111.7(9)
C9B C15B C16B 119.4(9)
C9B C15B C14B 114.4(9)
C16B C15B C14B 103.7(8)
C9B C15B H15B 106.1
C16B C15B H15B 106.1
C14B C15B H15B 106.1
C17B C16B C15B 104.0(8)
C17B C16B H16C 111.0
C15B C16B H16C 111.0
C17B C16B H16D 111.0
C15B C16B H16D 111.0
H16C C16B H16D 109.0
C16B C17B C18B 107.3(9)
C16B C17B H17C 110.3
C18B C17B H17C 110.3
C16B C17B H17D 110.3
C18B C17B H17D 110.3
H17C C17B H17D 108.5
C14B C19B H19D 109.5
C14B C19B H19E 109.5
H19D C19B H19E 109.5
C14B C19B H19F 109.5
H19D C19B H19F 109.5
H19E C19B H19F 109.5
C14B C18B C20B 111.7(12)
C14B C18B C17B 102.2(9)
C20B C18B C17B 106.8(13)
C14B C18B C20D 126.5(10)
C17B C18B C20D 112.1(10)
C14B C18B H18B 111.9
C20B C18B H18B 111.9
C17B C18B H18B 111.9
C22B C20B C21B 114.(2)
C22B C20B C18B 103.3(16)
C21B C20B C18B 110.(2)
C22B C20B H20B 109.7
C21B C20B H20B 109.7
C18B C20B H20B 109.7
C20B C21B H21G 109.5
C20B C21B H21H 109.5
H21G C21B H21H 109.5
C20B C21B H21I 109.5
H21G C21B H21I 109.5
H21H C21B H21I 109.5
C20B C22B C23B 113.(2)
C20B C22B H22E 109.0
C23B C22B H22E 109.0
C20B C22B H22F 109.0
C23B C22B H22F 109.0
H22E C22B H22F 107.8
C22B C23B C24B 114.(2)
C22B C23B H23E 108.8
C24B C23B H23E 108.8
C22B C23B H23F 108.8
C24B C23B H23F 108.8
H23E C23B H23F 107.7
C25B C24B C23B 126.(2)
C25B C24B H24E 105.8
C23B C24B H24E 105.8
C25B C24B H24F 105.8
C23B C24B H24F 105.8
H24E C24B H24F 106.2
C24B C25B C27B 137.(3)
C24B C25B C26B 103.(2)
C27B C25B C26B 103.(3)
C24B C25B H25B 103.2
C27B C25B H25B 103.2
C26B C25B H25B 103.2
C25B C26B H26G 109.5
C25B C26B H26H 109.5
H26G C26B H26H 109.5
C25B C26B H26I 109.5
H26G C26B H26I 109.5
H26H C26B H26I 109.5
C25B C27B H27G 109.4
C25B C27B H27H 109.5
H27G C27B H27H 109.5
C25B C27B H27I 109.5
H27G C27B H27I 109.5
H27H C27B H27I 109.5
C22D C20D C21D 107.7(17)
C22D C20D C18B 114.2(13)
C21D C20D C18B 111.2(16)
C22D C20D H20D 107.8
C21D C20D H20D 107.8
C18B C20D H20D 107.8
C20D C21D H21J 109.5
C20D C21D H21K 109.5
H21J C21D H21K 109.5
C20D C21D H21L 109.5
H21J C21D H21L 109.5
H21K C21D H21L 109.5
C20D C22D C23D 116.3(17)
C20D C22D H22G 108.2
C23D C22D H22G 108.2
C20D C22D H22H 108.2
C23D C22D H22H 108.2
H22G C22D H22H 107.4
C22D C23D C24D 111.0(18)
C22D C23D H23G 109.4
C24D C23D H23G 109.4
C22D C23D H23H 109.4
C24D C23D H23H 109.4
H23G C23D H23H 108.0
C23D C24D C25D 119.2(19)
C23D C24D H24G 107.5
C25D C24D H24G 107.5
C23D C24D H24H 107.5
C25D C24D H24H 107.5
H24G C24D H24H 107.0
C26D C25D C24D 99.5(18)
C26D C25D C27D 104.(2)
C24D C25D C27D 122.(2)
C26D C25D H25D 110.0
C24D C25D H25D 110.0
C27D C25D H25D 110.0
C25D C26D H26J 109.5
C25D C26D H26K 109.5
H26J C26D H26K 109.5
C25D C26D H26L 109.5
H26J C26D H26L 109.5
H26K C26D H26L 109.5
C25D C27D H27J 109.5
C25D C27D H27K 109.4
H27J C27D H27K 109.5
C25D C27D H27L 109.5
H27J C27D H27L 109.5
H27K C27D H27L 109.5
O1C C1C C2C 122.9(8)
O1C C1C C6C 122.8(8)
C2C C1C C6C 114.3(9)
C1C C2C C3C 113.4(7)
C1C C2C Cl1C 111.1(6)
C3C C2C Cl1C 110.6(6)
C1C C2C H2C 107.1
C3C C2C H2C 107.1
Cl1C C2C H2C 107.1
C4C C3C C2C 111.4(7)
C4C C3C H321 109.3
C2C C3C H321 109.3
C4C C3C H322 109.3
C2C C3C H322 109.3
H321 C3C H322 108.0
C3C C4C C5C 107.8(7)
C3C C4C C11C 110.1(7)
C5C C4C C11C 112.7(7)
C3C C4C C10C 107.7(6)
C5C C4C C10C 107.0(7)
C11C C4C C10C 111.3(7)
C7C C5C C4C 113.5(7)
C7C C5C C6C 111.3(7)
C4C C5C C6C 111.1(7)
C7C C5C H5C 106.8
C4C C5C H5C 106.8
C6C C5C H5C 106.8
C1C C6C C5C 113.0(7)
C1C C6C H621 109.0
C5C C6C H621 109.0
C1C C6C H622 109.0
C5C C6C H622 109.0
H621 C6C H622 107.8
C5C C7C C8C 109.9(8)
C5C C7C H721 109.7
C8C C7C H721 109.7
C5C C7C H722 109.7
C8C C7C H722 109.7
H721 C7C H722 108.2
C9C C8C C7C 111.9(8)
C9C C8C H821 109.2
C7C C8C H821 109.2
C9C C8C H822 109.2
C7C C8C H822 109.2
H821 C8C H822 107.9
C8C C9C C15C 112.5(7)
C8C C9C C10C 110.6(7)
C15C C9C C10C 108.9(7)
C8C C9C H9C 108.2
C15C C9C H9C 108.2
C10C C9C H9C 108.2
C12C C10C C9C 111.7(7)
C12C C10C C4C 113.4(7)
C9C C10C C4C 111.7(7)
C12C C10C H10C 106.5
C9C C10C H10C 106.5
C4C C10C H10C 106.5
C4C C11C H11G 109.5
C4C C11C H11H 109.5
H11G C11C H11H 109.5
C4C C11C H11I 109.5
H11G C11C H11I 109.5
H11H C11C H11I 109.5
C10C C12C C13C 112.8(7)
C10C C12C H12E 109.0
C13C C12C H12E 109.0
C10C C12C H12F 109.0
C13C C12C H12F 109.0
H12E C12C H12F 107.8
C12C C13C C14C 111.6(7)
C12C C13C H13E 109.3
C14C C13C H13E 109.3
C12C C13C H13F 109.3
C14C C13C H13F 109.3
H13E C13C H13F 108.0
C15C C14C C19C 112.8(8)
C15C C14C C13C 106.0(7)
C19C C14C C13C 110.8(8)
C15C C14C C18C 101.1(7)
C19C C14C C18C 111.0(7)
C13C C14C C18C 114.8(7)
C16C C15C C14C 103.9(7)
C16C C15C C9C 119.3(7)
C14C C15C C9C 114.5(7)
C16C C15C H15C 106.1
C14C C15C H15C 106.1
C9C C15C H15C 106.1
C15C C16C C17C 103.5(7)
C15C C16C H16E 111.1
C17C C16C H16E 111.1
C15C C16C H16F 111.1
C17C C16C H16F 111.1
H16E C16C H16F 109.0
C16C C17C C18C 107.2(7)
C16C C17C H17E 110.3
C18C C17C H17E 110.3
C16C C17C H17F 110.3
C18C C17C H17F 110.3
H17E C17C H17F 108.5
C20C C18C C14C 119.3(8)
C20C C18C C17C 111.9(7)
C14C C18C C17C 102.8(7)
C20C C18C H18C 107.4
C14C C18C H18C 107.4
C17C C18C H18C 107.4
C14C C19C H19G 109.5
C14C C19C H19H 109.5
H19G C19C H19H 109.5
C14C C19C H19I 109.5
H19G C19C H19I 109.5
H19H C19C H19I 109.5
C20C C21C H21M 109.5
C20C C21C H21N 109.5
H21M C21C H21N 109.5
C20C C21C H21O 109.5
H21M C21C H21O 109.5
H21N C21C H21O 109.5
C22E C20C C18C 114.0(13)
C22E C20C C21C 111.9(16)
C18C C20C C21C 113.5(7)
C18C C20C C22C 105.9(11)
C21C C20C C22C 105.7(14)
C18C C20C H20C 110.5
C21C C20C H20C 110.5
C22C C20C H20C 110.5
C23C C22C C20C 117.8(17)
C23C C22C H22I 107.9
C20C C22C H22I 107.9
C23C C22C H22J 107.9
C20C C22C H22J 107.9
H22I C22C H22J 107.2
C24C C23C C22C 112.4(18)
C24C C23C H23I 109.1
C22C C23C H23I 109.1
C24C C23C H23J 109.1
C22C C23C H23J 109.1
H23I C23C H23J 107.9
C25C C24C C23C 118.7(19)
C25C C24C H24I 107.7
C23C C24C H24I 107.6
C25C C24C H24J 107.6
C23C C24C H24J 107.6
H24I C24C H24J 107.1
C24C C25C C27C 113.(2)
C24C C25C C26C 107.(2)
C27C C25C C26C 105.(3)
C24C C25C H25C 110.6
C27C C25C H25C 110.6
C26C C25C H25C 110.6
C25C C26C H26M 109.5
C25C C26C H26N 109.5
H26M C26C H26N 109.5
C25C C26C H26O 109.5
H26M C26C H26O 109.5
H26N C26C H26O 109.5
C25C C27C H27M 109.5
C25C C27C H27N 109.5
H27M C27C H27N 109.5
C25C C27C H27O 109.5
H27M C27C H27O 109.5
H27N C27C H27O 109.5
C20C C22E C23E 117.(2)
C20C C22E H22K 108.1
C23E C22E H22K 108.1
C20C C22E H22L 108.1
C23E C22E H22L 108.1
H22K C22E H22L 107.3
C24E C23E C22E 111.0(19)
C24E C23E H23K 109.4
C22E C23E H23K 109.4
C24E C23E H23L 109.4
C22E C23E H23L 109.4
H23K C23E H23L 108.0
C25E C24E C23E 122.(2)
C25E C24E H24K 106.8
C23E C24E H24K 106.8
C25E C24E H24L 106.8
C23E C24E H24L 106.8
H24K C24E H24L 106.7
C24E C25E C27E 109.(3)
C24E C25E C26E 113.(3)
C27E C25E C26E 111.(3)
C24E C25E H25E 107.8
C27E C25E H25E 107.8
C26E C25E H25E 107.8
C25E C26E H26P 109.5
C25E C26E H26Q 109.5
H26P C26E H26Q 109.5
C25E C26E H26R 109.5
H26P C26E H26R 109.5
H26Q C26E H26R 109.5
C25E C27E H27P 109.5
C25E C27E H27Q 109.5
H27P C27E H27Q 109.5
C25E C27E H27R 109.5
H27P C27E H27R 109.5
H27Q C27E H27R 109.5

loop_
_geom_bond_atom_site_label_1
_geom_bond_atom_site_label_2
_geom_bond_distance
Cl1A C2A 1.765(12)
C1A O1A 1.232(13)
C1A C6A 1.488(17)
C1A C2A 1.526(17)
C2A C3A 1.512(16)
C2A H2A 1.0
C3A C4A 1.547(13)
C3A H301 0.99
C3A H302 0.99
C4A C11A 1.532(14)
C4A C10A 1.548(14)
C4A C5A 1.570(13)
C5A C7A 1.513(15)
C5A C6A 1.527(16)
C5A H5A 1.0
C6A H601 0.99
C6A H602 0.99
C7A C8A 1.533(16)
C7A H701 0.99
C7A H702 0.99
C8A C9A 1.534(12)
C8A H801 0.99
C8A H802 0.99
C9A C15A 1.524(15)
C9A C10A 1.536(12)
C9A H9A 1.0
C10A C12A 1.530(13)
C10A H10A 1.0
C11A H11A 0.98
C11A H11B 0.98
C11A H11C 0.98
C12A C13A 1.533(16)
C12A H12A 0.99
C12A H12B 0.99
C13A C14A 1.523(12)
C13A H13A 0.99
C13A H13B 0.99
C14A C15A 1.531(12)
C14A C18A 1.546(14)
C14A C19A 1.555(14)
C15A C16A 1.521(13)
C15A H15A 1.0
C16A C17A 1.545(15)
C16A H16A 0.99
C16A H16B 0.99
C17A C18A 1.578(12)
C17A H17A 0.99
C17A H17B 0.99
C19A H19A 0.98
C19A H19B 0.98
C19A H19C 0.98
C18A C20A 1.546(17)
C18A C20F 1.55(2)
C18A H18A 1.0
C20A C22A 1.529(17)
C20A C21A 1.55(2)
C20A H20A 1.0
C21A H21A 0.98
C21A H21B 0.98
C21A H21C 0.98
C22A C23A 1.529(15)
C22A H22A 0.99
C22A H22B 0.99
C23A C24A 1.525(17)
C23A H23A 0.99
C23A H23B 0.99
C24A C25A 1.547(18)
C24A H24A 0.99
C24A H24B 0.99
C25A C27A 1.56(2)
C25A C26A 1.58(2)
C25A H25A 1.0
C26A H26A 0.98
C26A H26B 0.98
C26A H26C 0.98
C27A H27A 0.98
C27A H27B 0.98
C27A H27C 0.98
C20F C22F 1.52(2)
C20F C21F 1.54(2)
C20F H20F 1.0
C21F H21D 0.98
C21F H21E 0.98
C21F H21F 0.98
C22F C23F 1.53(2)
C22F H22C 0.99
C22F H22D 0.99
C23F C24F 1.52(2)
C23F H23C 0.99
C23F H23D 0.99
C24F C25F 1.54(2)
C24F H24C 0.99
C24F H24D 0.99
C25F C27F 1.57(2)
C25F C26F 1.57(2)
C25F H25F 1.0
C26F H26D 0.98
C26F H26E 0.98
C26F H26F 0.98
C27F H27D 0.98
C27F H27E 0.98
C27F H27F 0.98
Cl1B C2B 1.761(12)
O1B C1B 1.241(15)
C1B C2B 1.496(18)
C1B C6B 1.526(18)
C2B C3B 1.481(17)
C2B H2B 1.0
C3B C4B 1.547(14)
C3B H311 0.99
C3B H312 0.99
C4B C5B 1.512(16)
C4B C10B 1.522(16)
C4B C11B 1.559(16)
C5B C7B 1.541(14)
C5B C6B 1.559(16)
C5B H5B 1.0
C6B H611 0.99
C6B H612 0.99
C7B C8B 1.516(15)
C7B H711 0.99
C7B H712 0.99
C8B C9B 1.492(14)
C8B H811 0.99
C8B H812 0.99
C9B C15B 1.503(14)
C9B C10B 1.555(14)
C9B H9B 1.0
C10B C12B 1.534(14)
C10B H10B 1.0
C11B H11D 0.98
C11B H11E 0.98
C11B H11F 0.98
C12B C13B 1.539(16)
C12B H12C 0.99
C12B H12D 0.99
C13B C14B 1.527(13)
C13B H13C 0.99
C13B H13D 0.99
C14B C18B 1.536(15)
C14B C19B 1.537(14)
C14B C15B 1.552(13)
C15B C16B 1.525(13)
C15B H15B 1.0
C16B C17B 1.524(14)
C16B H16C 0.99
C16B H16D 0.99
C17B C18B 1.582(12)
C17B H17C 0.99
C17B H17D 0.99
C19B H19D 0.98
C19B H19E 0.98
C19B H19F 0.98
C18B C20B 1.56(2)
C18B C20D 1.619(17)
C18B H18B 1.0
C20B C22B 1.51(2)
C20B C21B 1.54(2)
C20B H20B 1.0
C21B H21G 0.98
C21B H21H 0.98
C21B H21I 0.98
C22B C23B 1.507(19)
C22B H22E 0.99
C22B H22F 0.99
C23B C24B 1.513(19)
C23B H23E 0.99
C23B H23F 0.99
C24B C25B 1.49(2)
C24B H24E 0.99
C24B H24F 0.99
C25B C27B 1.49(3)
C25B C26B 1.50(3)
C25B H25B 1.0
C26B H26G 0.98
C26B H26H 0.98
C26B H26I 0.98
C27B H27G 0.98
C27B H27H 0.98
C27B H27I 0.98
C20D C22D 1.499(18)
C20D C21D 1.546(18)
C20D H20D 1.0
C21D H21J 0.98
C21D H21K 0.98
C21D H21L 0.98
C22D C23D 1.509(17)
C22D H22G 0.99
C22D H22H 0.99
C23D C24D 1.515(18)
C23D H23G 0.99
C23D H23H 0.99
C24D C25D 1.53(2)
C24D H24G 0.99
C24D H24H 0.99
C25D C26D 1.48(2)
C25D C27D 1.51(2)
C25D H25D 1.0
C26D H26J 0.98
C26D H26K 0.98
C26D H26L 0.98
C27D H27J 0.98
C27D H27K 0.98
C27D H27L 0.98
Cl1C C2C 1.792(8)
O1C C1C 1.225(10)
C1C C2C 1.502(12)
C1C C6C 1.503(12)
C2C C3C 1.551(11)
C2C H2C 1.0
C3C C4C 1.534(10)
C3C H321 0.99
C3C H322 0.99
C4C C5C 1.527(11)
C4C C11C 1.539(12)
C4C C10C 1.580(12)
C5C C7C 1.515(11)
C5C C6C 1.553(12)
C5C H5C 1.0
C6C H621 0.99
C6C H622 0.99
C7C C8C 1.527(13)
C7C H721 0.99
C7C H722 0.99
C8C C9C 1.520(11)
C8C H821 0.99
C8C H822 0.99
C9C C15C 1.532(12)
C9C C10C 1.544(10)
C9C H9C 1.0
C10C C12C 1.535(11)
C10C H10C 1.0
C11C H11G 0.98
C11C H11H 0.98
C11C H11I 0.98
C12C C13C 1.538(12)
C12C H12E 0.99
C12C H12F 0.99
C13C C14C 1.550(11)
C13C H13E 0.99
C13C H13F 0.99
C14C C15C 1.529(12)
C14C C19C 1.540(13)
C14C C18C 1.548(13)
C15C C16C 1.510(11)
C15C H15C 1.0
C16C C17C 1.543(13)
C16C H16E 0.99
C16C H16F 0.99
C17C C18C 1.555(11)
C17C H17E 0.99
C17C H17F 0.99
C18C C20C 1.534(12)
C18C H18C 1.0
C19C H19G 0.98
C19C H19H 0.98
C19C H19I 0.98
C21C C20C 1.537(12)
C21C H21M 0.98
C21C H21N 0.98
C21C H21O 0.98
C20C C22E 1.53(2)
C20C C22C 1.559(19)
C20C H20C 1.0
C22C C23C 1.537(18)
C22C H22I 0.99
C22C H22J 0.99
C23C C24C 1.53(2)
C23C H23I 0.99
C23C H23J 0.99
C24C C25C 1.44(2)
C24C H24I 0.99
C24C H24J 0.99
C25C C27C 1.49(3)
C25C C26C 1.49(3)
C25C H25C 1.0
C26C H26M 0.98
C26C H26N 0.98
C26C H26O 0.98
C27C H27M 0.98
C27C H27N 0.98
C27C H27O 0.98
C22E C23E 1.53(2)
C22E H22K 0.99
C22E H22L 0.99
C23E C24E 1.51(2)
C23E H23K 0.99
C23E H23L 0.99
C24E C25E 1.48(2)
C24E H24K 0.99
C24E H24L 0.99
C25E C27E 1.49(3)
C25E C26E 1.49(3)
C25E H25E 1.0
C26E H26P 0.98
C26E H26Q 0.98
C26E H26R 0.98
C27E H27P 0.98
C27E H27Q 0.98
C27E H27R 0.98

loop_
_geom_torsion_atom_site_label_1
_geom_torsion_atom_site_label_2
_geom_torsion_atom_site_label_3
_geom_torsion_atom_site_label_4
_geom_torsion
O1A C1A C2A C3A -133.1(13)
C6A C1A C2A C3A 46.7(16)
O1A C1A C2A Cl1A -6.7(18)
C6A C1A C2A Cl1A 173.1(10)
C1A C2A C3A C4A -53.8(14)
Cl1A C2A C3A C4A -180.0(8)
C2A C3A C4A C11A -62.0(13)
C2A C3A C4A C10A 173.5(9)
C2A C3A C4A C5A 58.8(12)
C11A C4A C5A C7A -62.7(13)
C3A C4A C5A C7A 178.0(10)
C10A C4A C5A C7A 60.4(12)
C11A C4A C5A C6A 62.0(12)
C3A C4A C5A C6A -57.4(13)
C10A C4A C5A C6A -174.9(10)
O1A C1A C6A C5A 133.3(13)
C2A C1A C6A C5A -46.5(15)
C7A C5A C6A C1A 177.6(10)
C4A C5A C6A C1A 52.6(14)
C6A C5A C7A C8A 174.5(9)
C4A C5A C7A C8A -60.4(13)
C5A C7A C8A C9A 56.5(13)
C7A C8A C9A C15A -176.6(10)
C7A C8A C9A C10A -53.9(14)
C15A C9A C10A C12A -49.1(11)
C8A C9A C10A C12A -172.9(10)
C15A C9A C10A C4A -179.5(8)
C8A C9A C10A C4A 56.7(11)
C11A C4A C10A C12A -65.0(11)
C3A C4A C10A C12A 57.3(11)
C5A C4A C10A C12A 172.8(8)
C11A C4A C10A C9A 63.5(11)
C3A C4A C10A C9A -174.2(8)
C5A C4A C10A C9A -58.6(10)
C9A C10A C12A C13A 50.2(13)
C4A C10A C12A C13A 179.7(9)
C10A C12A C13A C14A -54.1(12)
C12A C13A C14A C15A 55.2(11)
C12A C13A C14A C18A 166.7(8)
C12A C13A C14A C19A -66.5(11)
C8A C9A C15A C16A -59.2(13)
C10A C9A C15A C16A 178.4(9)
C8A C9A C15A C14A 179.1(9)
C10A C9A C15A C14A 56.7(11)
C13A C14A C15A C16A 171.4(10)
C18A C14A C15A C16A 49.1(10)
C19A C14A C15A C16A -68.5(12)
C13A C14A C15A C9A -59.4(12)
C18A C14A C15A C9A 178.3(9)
C19A C14A C15A C9A 60.7(11)
C9A C15A C16A C17A -163.7(9)
C14A C15A C16A C17A -36.1(12)
C15A C16A C17A C18A 9.2(12)
C13A C14A C18A C20A 76.9(16)
C15A C14A C18A C20A -167.4(14)
C19A C14A C18A C20A -49.0(16)
C13A C14A C18A C20F 84.(2)
C15A C14A C18A C20F -161.(2)
C19A C14A C18A C20F -42.(2)
C13A C14A C18A C17A -157.8(8)
C15A C14A C18A C17A -42.1(9)
C19A C14A C18A C17A 76.3(9)
C16A C17A C18A C20A 148.2(15)
C16A C17A C18A C20F 152.(2)
C16A C17A C18A C14A 20.6(11)
C20F C18A C20A C22A 35.(18)
C14A C18A C20A C22A 177.3(16)
C17A C18A C20A C22A 58.(2)
C20F C18A C20A C21A 160.(20)
C14A C18A C20A C21A -62.(2)
C17A C18A C20A C21A 178.2(18)
C18A C20A C22A C23A -164.(3)
C21A C20A C22A C23A 77.(3)
C20A C22A C23A C24A -175.(3)
C22A C23A C24A C25A 178.(3)
C23A C24A C25A C27A 62.(4)
C23A C24A C25A C26A -173.(3)
C20A C18A C20F C22F -140.(20)
C14A C18A C20F C22F 174.(3)
C17A C18A C20F C22F 57.(4)
C20A C18A C20F C21F -16.(17)
C14A C18A C20F C21F -58.(4)
C17A C18A C20F C21F -175.(3)
C18A C20F C22F C23F -166.(5)
C21F C20F C22F C23F 65.(6)
C20F C22F C23F C24F -169.(6)
C22F C23F C24F C25F -164.(6)
C23F C24F C25F C27F -56.(8)
C23F C24F C25F C26F -179.(6)
O1B C1B C2B C3B -133.2(13)
C6B C1B C2B C3B 44.3(16)
O1B C1B C2B Cl1B -6.5(18)
C6B C1B C2B Cl1B 171.1(9)
C1B C2B C3B C4B -52.6(15)
Cl1B C2B C3B C4B -178.5(9)
C2B C3B C4B C5B 59.3(14)
C2B C3B C4B C10B 176.9(11)
C2B C3B C4B C11B -62.2(15)
C10B C4B C5B C7B 57.3(12)
C3B C4B C5B C7B 176.1(9)
C11B C4B C5B C7B -65.5(13)
C10B C4B C5B C6B -176.4(9)
C3B C4B C5B C6B -57.6(12)
C11B C4B C5B C6B 60.8(12)
O1B C1B C6B C5B 135.8(12)
C2B C1B C6B C5B -42.0(16)
C4B C5B C6B C1B 49.7(14)
C7B C5B C6B C1B 177.2(12)
C4B C5B C7B C8B -56.7(13)
C6B C5B C7B C8B 175.4(10)
C5B C7B C8B C9B 53.1(13)
C7B C8B C9B C15B -175.6(9)
C7B C8B C9B C10B -51.2(12)
C5B C4B C10B C12B 175.2(8)
C3B C4B C10B C12B 58.0(13)
C11B C4B C10B C12B -61.0(12)
C5B C4B C10B C9B -55.6(12)
C3B C4B C10B C9B -172.7(10)
C11B C4B C10B C9B 68.2(13)
C8B C9B C10B C4B 53.3(13)
C15B C9B C10B C4B 179.4(9)
C8B C9B C10B C12B -176.6(10)
C15B C9B C10B C12B -50.5(12)
C4B C10B C12B C13B 179.9(9)
C9B C10B C12B C13B 49.9(13)
C10B C12B C13B C14B -54.4(12)
C12B C13B C14B C18B 166.9(9)
C12B C13B C14B C19B -65.3(12)
C12B C13B C14B C15B 56.0(11)
C8B C9B C15B C16B -54.2(12)
C10B C9B C15B C16B -179.1(9)
C8B C9B C15B C14B -177.9(8)
C10B C9B C15B C14B 57.1(11)
C13B C14B C15B C9B -59.5(11)
C18B C14B C15B C9B 179.4(8)
C19B C14B C15B C9B 60.6(11)
C13B C14B C15B C16B 168.7(9)
C18B C14B C15B C16B 47.6(9)
C19B C14B C15B C16B -71.2(11)
C9B C15B C16B C17B -163.0(9)
C14B C15B C16B C17B -34.2(10)
C15B C16B C17B C18B 8.1(11)
C13B C14B C18B C20B 90.7(16)
C19B C14B C18B C20B -36.1(16)
C15B C14B C18B C20B -154.7(14)
C13B C14B C18B C17B -155.5(8)
C19B C14B C18B C17B 77.8(10)
C15B C14B C18B C17B -40.9(8)
C13B C14B C18B C20D 74.9(15)
C19B C14B C18B C20D -51.8(15)
C15B C14B C18B C20D -170.5(12)
C16B C17B C18B C14B 21.0(10)
C16B C17B C18B C20B 138.4(14)
C16B C17B C18B C20D 159.1(11)
C14B C18B C20B C22B 175.3(16)
C17B C18B C20B C22B 64.(2)
C20D C18B C20B C22B -44.(3)
C14B C18B C20B C21B -62.(2)
C17B C18B C20B C21B -173.(2)
C20D C18B C20B C21B 78.(5)
C21B C20B C22B C23B 70.(3)
C18B C20B C22B C23B -171.(2)
C20B C22B C23B C24B -179.(2)
C22B C23B C24B C25B 56.(4)
C23B C24B C25B C27B 174.(4)
C23B C24B C25B C26B 48.(4)
C14B C18B C20D C22D -167.0(13)
C20B C18B C20D C22D 146.(5)
C17B C18B C20D C22D 67.4(18)
C14B C18B C20D C21D -45.(2)
C20B C18B C20D C21D -92.(4)
C17B C18B C20D C21D -170.5(16)
C21D C20D C22D C23D 75.(2)
C18B C20D C22D C23D -160.9(16)
C20D C22D C23D C24D -178.0(19)
C22D C23D C24D C25D -176.2(19)
C23D C24D C25D C26D 73.(3)
C23D C24D C25D C27D -173.(2)
O1C C1C C2C C3C -136.5(9)
C6C C1C C2C C3C 45.5(11)
O1C C1C C2C Cl1C -11.2(12)
C6C C1C C2C Cl1C 170.7(7)
C1C C2C C3C C4C -52.6(10)
Cl1C C2C C3C C4C -178.2(6)
C2C C3C C4C C5C 59.3(9)
C2C C3C C4C C11C -64.0(9)
C2C C3C C4C C10C 174.5(7)
C3C C4C C5C C7C 173.5(8)
C11C C4C C5C C7C -64.8(10)
C10C C4C C5C C7C 57.8(10)
C3C C4C C5C C6C -60.1(9)
C11C C4C C5C C6C 61.6(9)
C10C C4C C5C C6C -175.8(7)
O1C C1C C6C C5C 135.7(10)
C2C C1C C6C C5C -46.2(12)
C7C C5C C6C C1C -178.1(9)
C4C C5C C6C C1C 54.3(11)
C4C C5C C7C C8C -58.8(11)
C6C C5C C7C C8C 174.9(9)
C5C C7C C8C C9C 55.9(11)
C7C C8C C9C C15C -177.6(8)
C7C C8C C9C C10C -55.5(11)
C8C C9C C10C C12C -175.8(8)
C15C C9C C10C C12C -51.7(10)
C8C C9C C10C C4C 56.0(10)
C15C C9C C10C C4C -179.9(7)
C3C C4C C10C C12C 61.2(9)
C5C C4C C10C C12C 177.0(7)
C11C C4C C10C C12C -59.5(9)
C3C C4C C10C C9C -171.5(7)
C5C C4C C10C C9C -55.8(9)
C11C C4C C10C C9C 67.7(9)
C9C C10C C12C C13C 52.1(10)
C4C C10C C12C C13C 179.3(7)
C10C C12C C13C C14C -55.7(10)
C12C C13C C14C C15C 57.3(10)
C12C C13C C14C C19C -65.4(10)
C12C C13C C14C C18C 168.0(7)
C19C C14C C15C C16C -71.5(10)
C13C C14C C15C C16C 167.1(8)
C18C C14C C15C C16C 47.1(9)
C19C C14C C15C C9C 60.3(9)
C13C C14C C15C C9C -61.0(9)
C18C C14C C15C C9C 178.9(7)
C8C C9C C15C C16C -53.9(11)
C10C C9C C15C C16C -177.0(8)
C8C C9C C15C C14C -177.9(7)
C10C C9C C15C C14C 59.1(9)
C14C C15C C16C C17C -36.5(10)
C9C C15C C16C C17C -165.5(8)
C15C C16C C17C C18C 12.0(11)
C15C C14C C18C C20C -162.5(7)
C19C C14C C18C C20C -42.6(10)
C13C C14C C18C C20C 84.0(10)
C15C C14C C18C C17C -38.0(8)
C19C C14C C18C C17C 81.9(9)
C13C C14C C18C C17C -151.5(8)
C16C C17C C18C C20C 145.6(9)
C16C C17C C18C C14C 16.4(10)
C14C C18C C20C C22E 177.4(17)
C17C C18C C20C C22E 57.4(19)
C14C C18C C20C C21C -52.9(11)
C17C C18C C20C C21C -172.9(9)
C14C C18C C20C C22C -168.5(14)
C17C C18C C20C C22C 71.6(16)
C22E C20C C22C C23C -44.(7)
C18C C20C C22C C23C -168.(2)
C21C C20C C22C C23C 71.(3)
C20C C22C C23C C24C -170.(2)
C22C C23C C24C C25C 169.(2)
C23C C24C C25C C27C 174.(2)
C23C C24C C25C C26C 58.(3)
C18C C20C C22E C23E -167.(2)
C21C C20C C22E C23E 63.(3)
C22C C20C C22E C23E 132.(10)
C20C C22E C23E C24E -170.(2)
C22E C23E C24E C25E -173.(3)
C23E C24E C25E C27E -46.(5)
C23E C24E C25E C26E -171.(3)
